data_7210076
loop_
_publ_author_name
'Wang, Jiamin'
'Li, Shaoguang'
'Yang, Peiju'
'Huang, Xiaojuan'
'Yang, Xiao-Juan'
'Wu, Biao'

_publ_section_title
;
 From anion complexes to anion coordination polymers (ACPs): assembly with
 a 1,5-naphthylene bridged bis-bisurea ligand
;
_journal_issue 22
_journal_name_full CrystEngComm
_journal_page_first 4540
_journal_paper_doi 10.1039/c3ce26982e
_journal_volume 15
_journal_year 2013
_chemical_formula_sum 'C46 H54 N10 O12 S4'
_chemical_formula_weight 1067.23
_chemical_name_systematic
;
?
;
_space_group_IT_number 2
_symmetry_cell_setting triclinic
_symmetry_space_group_name_Hall '-P 1'
_symmetry_space_group_name_H-M 'P -1'
_atom_sites_solution_hydrogens geom
_atom_sites_solution_primary direct
_atom_sites_solution_secondary difmap
_audit_creation_method SHELXL-97
_cell_angle_alpha 114.021(5)
_cell_angle_beta 98.024(5)
_cell_angle_gamma 94.551(6)
_cell_formula_units_Z 2
_cell_length_a 9.189(3)
_cell_length_b 16.271(6)
_cell_length_c 19.010(7)
_cell_measurement_temperature 153(2)
_cell_volume 2541.4(16)
_computing_cell_refinement 'Bruker SMART'
_computing_data_collection 'Bruker SMART APEX II'
_computing_data_reduction 'Bruker SAINT'
_computing_molecular_graphics SHELXTL
_computing_publication_material SHELXTL
_computing_structure_refinement 'SHELXL-97 (Sheldrick, 2008)'
_computing_structure_solution 'SHELXS-97 (Sheldrick, 2008)'
_diffrn_ambient_temperature 153(2)
_diffrn_measured_fraction_theta_full 0.950
_diffrn_measured_fraction_theta_max 0.950
_diffrn_measurement_device_type 'Bruker APEX II area detector'
_diffrn_measurement_method '\w scan'
_diffrn_radiation_monochromator graphite
_diffrn_radiation_source 'fine-focus sealed tube'
_diffrn_radiation_type MoK\a
_diffrn_radiation_wavelength 0.71073
_diffrn_reflns_av_R_equivalents 0.0847
_diffrn_reflns_av_sigmaI/netI 0.1415
_diffrn_reflns_limit_h_max 10
_diffrn_reflns_limit_h_min -8
_diffrn_reflns_limit_k_max 19
_diffrn_reflns_limit_k_min -19
_diffrn_reflns_limit_l_max 22
_diffrn_reflns_limit_l_min -22
_diffrn_reflns_number 16089
_diffrn_reflns_theta_full 25.00
_diffrn_reflns_theta_max 25.00
_diffrn_reflns_theta_min 1.39
_exptl_absorpt_coefficient_mu 0.258
_exptl_absorpt_correction_T_max 0.9747
_exptl_absorpt_correction_T_min 0.9266
_exptl_absorpt_correction_type multi-scan
_exptl_absorpt_process_details SADABS
_exptl_crystal_colour yellow
_exptl_crystal_density_diffrn 1.395
_exptl_crystal_density_method 'not measured'
_exptl_crystal_description plate
_exptl_crystal_F_000 1120
_exptl_crystal_size_max 0.30
_exptl_crystal_size_mid 0.20
_exptl_crystal_size_min 0.10
_refine_diff_density_max 0.869
_refine_diff_density_min -0.524
_refine_diff_density_rms 0.095
_refine_ls_extinction_method none
_refine_ls_goodness_of_fit_ref 1.128
_refine_ls_hydrogen_treatment constr
_refine_ls_matrix_type full
_refine_ls_number_parameters 657
_refine_ls_number_reflns 8495
_refine_ls_number_restraints 0
_refine_ls_restrained_S_all 1.128
_refine_ls_R_factor_all 0.1457
_refine_ls_R_factor_gt 0.0892
_refine_ls_shift/su_max 0.000
_refine_ls_shift/su_mean 0.000
_refine_ls_structure_factor_coef Fsqd
_refine_ls_weighting_details 'calc w=1/[\s^2^(Fo^2^)+(0.0000P)^2^+6.0551P] where P=(Fo^2^+2Fc^2^)/3'
_refine_ls_weighting_scheme calc
_refine_ls_wR_factor_gt 0.1754
_refine_ls_wR_factor_ref 0.1987
_reflns_number_gt 4991
_reflns_number_total 8495
_reflns_threshold_expression >2sigma(I)
_cod_data_source_file c3ce26982e.txt
_cod_data_source_block L
_cod_depositor_comments
;
The following automatic conversions were performed:

'_symmetry_cell_setting' value 'Triclinic' changed to 'triclinic'
according to /home/saulius/struct/CIF-dictionaries/cif_core.dic
dictionary named 'cif_core.dic' version 2.4.2 from
2011-04-26.

'_exptl_absorpt_correction_type' value 'Multi-scan'
changed to 'multi-scan' according to
/home/saulius/struct/CIF-dictionaries/cif_core.dic dictionary named
'cif_core.dic' version 2.4.2 from 2011-04-26.

Automatic conversion script
Id: cif_fix_values 1891 2012-01-12 08:04:46Z andrius 
;
_cod_original_cell_volume 2541.3(16)
_cod_original_sg_symbol_H-M 'P-1 '
_cod_database_code 7210076

loop_
_symmetry_equiv_pos_as_xyz
'x, y, z'
'-x, -y, -z'

loop_
_atom_site_label
_atom_site_type_symbol
_atom_site_fract_x
_atom_site_fract_y
_atom_site_fract_z
_atom_site_U_iso_or_equiv
_atom_site_adp_type
_atom_site_occupancy
_atom_site_symmetry_multiplicity
_atom_site_calc_flag
_atom_site_refinement_flags
S1 S 0.05344(16) 0.85595(10) 0.13627(8) 0.0270(4) Uani 1 1 d .
S2 S 0.53528(16) 0.36415(9) 0.12729(8) 0.0251(3) Uani 1 1 d .
S3 S 0.1191(2) 0.59912(12) 0.34730(10) 0.0438(5) Uani 1 1 d .
S4 S 0.5837(2) 0.10669(13) 0.34761(11) 0.0568(6) Uani 1 1 d .
O1 O 1.5006(5) 1.2702(3) 0.5701(3) 0.0524(13) Uani 1 1 d .
O2 O 1.5632(5) 1.1580(3) 0.5957(3) 0.0548(14) Uani 1 1 d .
O3 O 0.9696(5) 0.8343(3) 0.3564(2) 0.0395(11) Uani 1 1 d .
O4 O 0.7136(4) 0.8433(3) 0.1376(2) 0.0272(9) Uani 1 1 d .
O5 O 0.5288(6) 0.5371(4) 0.6799(3) 0.0581(14) Uani 1 1 d .
O6 O 0.5972(5) 0.6711(3) 0.6872(3) 0.0503(13) Uani 1 1 d .
O7 O 0.8746(5) 0.2960(3) 0.3897(2) 0.0335(10) Uani 1 1 d .
O8 O 0.8896(4) 0.3467(3) 0.1458(2) 0.0307(10) Uani 1 1 d .
O9 O -0.0348(5) 0.5465(3) 0.3228(3) 0.0565(15) Uani 1 1 d .
O10 O 0.2193(4) 0.8665(3) 0.1376(2) 0.0335(10) Uani 1 1 d .
O11 O 0.3692(4) 0.3645(3) 0.1168(2) 0.0317(10) Uani 1 1 d .
O12 O 0.6950(5) 0.0433(3) 0.3201(3) 0.0581(15) Uani 1 1 d .
N1 N 1.4754(6) 1.1925(4) 0.5647(3) 0.0390(13) Uani 1 1 d .
N2 N 0.9377(5) 0.9799(3) 0.3727(2) 0.0266(11) Uani 1 1 d .
H2A H 0.8770 1.0108 0.3569 0.032 Uiso 1 1 calc R
N3 N 0.7496(5) 0.8617(3) 0.3028(2) 0.0256(11) Uani 1 1 d .
H3A H 0.7034 0.9050 0.2981 0.031 Uiso 1 1 calc R
N4 N 0.5011(5) 0.8244(3) 0.1846(2) 0.0226(11) Uani 1 1 d .
H4A H 0.4190 0.8467 0.1964 0.027 Uiso 1 1 calc R
N5 N 0.5115(5) 0.9111(3) 0.1153(2) 0.0212(10) Uani 1 1 d .
H5A H 0.4190 0.9152 0.1218 0.025 Uiso 1 1 calc R
N6 N 0.5897(6) 0.5882(4) 0.6560(3) 0.0370(13) Uani 1 1 d .
N7 N 0.8424(5) 0.4333(3) 0.3871(3) 0.0303(12) Uani 1 1 d .
H7A H 0.8553 0.4673 0.3617 0.036 Uiso 1 1 calc R
N8 N 0.9424(5) 0.3283(3) 0.2911(3) 0.0285(12) Uani 1 1 d .
H8A H 0.9366 0.3676 0.2703 0.034 Uiso 1 1 calc R
N9 N 1.1298(5) 0.3324(3) 0.1848(3) 0.0266(11) Uani 1 1 d .
H9A H 1.2219 0.3609 0.1992 0.032 Uiso 1 1 calc R
N10 N 1.0834(5) 0.4262(3) 0.1239(2) 0.0226(11) Uani 1 1 d .
H10A H 1.1808 0.4375 0.1309 0.027 Uiso 1 1 calc R
C1 C 1.3334(6) 1.1366(4) 0.5173(3) 0.0302(14) Uani 1 1 d .
C2 C 1.3086(6) 1.0465(4) 0.5027(3) 0.0305(14) Uani 1 1 d .
H2 H 1.3807 1.0218 0.5259 0.037 Uiso 1 1 calc R
C3 C 1.1798(6) 0.9914(4) 0.4545(3) 0.0298(14) Uani 1 1 d .
H3 H 1.1652 0.9284 0.4430 0.036 Uiso 1 1 calc R
C4 C 1.0704(6) 1.0286(4) 0.4226(3) 0.0271(13) Uani 1 1 d .
C5 C 1.0977(7) 1.1220(4) 0.4400(3) 0.0302(14) Uani 1 1 d .
H5 H 1.0255 1.1478 0.4179 0.036 Uiso 1 1 calc R
C6 C 1.2269(7) 1.1767(4) 0.4883(3) 0.0313(14) Uani 1 1 d .
H6 H 1.2425 1.2400 0.5013 0.038 Uiso 1 1 calc R
C7 C 0.8919(6) 0.8876(4) 0.3456(3) 0.0265(13) Uani 1 1 d .
C8 C 0.6698(6) 0.7724(4) 0.2657(3) 0.0217(12) Uani 1 1 d .
C9 C 0.7043(7) 0.7023(4) 0.2861(3) 0.0309(14) Uani 1 1 d .
H9 H 0.7914 0.7121 0.3236 0.037 Uiso 1 1 calc R
C10 C 0.6142(7) 0.6184(4) 0.2528(3) 0.0320(15) Uani 1 1 d .
H10 H 0.6393 0.5717 0.2680 0.038 Uiso 1 1 calc R
C11 C 0.4886(7) 0.6028(4) 0.1978(3) 0.0311(14) Uani 1 1 d .
H11 H 0.4256 0.5457 0.1760 0.037 Uiso 1 1 calc R
C12 C 0.4533(6) 0.6704(4) 0.1740(3) 0.0276(14) Uani 1 1 d .
H12 H 0.3677 0.6590 0.1351 0.033 Uiso 1 1 calc R
C13 C 0.5441(6) 0.7545(4) 0.2073(3) 0.0228(13) Uani 1 1 d .
C14 C 0.5868(6) 0.8577(3) 0.1443(3) 0.0176(12) Uani 1 1 d .
C15 C 0.5712(6) 0.9595(4) 0.0762(3) 0.0216(12) Uani 1 1 d .
C16 C 0.7179(6) 0.9941(4) 0.0936(3) 0.0271(14) Uani 1 1 d .
H16 H 0.7835 0.9830 0.1310 0.033 Uiso 1 1 calc R
C17 C 0.4709(6) 0.9735(3) 0.0189(3) 0.0202(12) Uani 1 1 d .
C18 C 0.3174(6) 0.9372(4) -0.0025(3) 0.0252(13) Uani 1 1 d .
H18 H 0.2778 0.9013 0.0211 0.030 Uiso 1 1 calc R
C19 C 0.2265(6) 0.9539(4) -0.0571(3) 0.0332(15) Uani 1 1 d .
H19 H 0.1237 0.9299 -0.0704 0.040 Uiso 1 1 calc R
C20 C 0.6546(7) 0.5475(4) 0.5861(3) 0.0309(14) Uani 1 1 d .
C21 C 0.6287(7) 0.4535(4) 0.5427(3) 0.0317(15) Uani 1 1 d .
H21 H 0.5694 0.4161 0.5586 0.038 Uiso 1 1 calc R
C22 C 0.6896(6) 0.4152(4) 0.4766(3) 0.0268(14) Uani 1 1 d .
H22 H 0.6703 0.3511 0.4465 0.032 Uiso 1 1 calc R
C23 C 0.7790(6) 0.4688(4) 0.4532(3) 0.0280(14) Uani 1 1 d .
C24 C 0.8018(7) 0.5640(4) 0.4964(4) 0.0366(16) Uani 1 1 d .
H24 H 0.8593 0.6018 0.4801 0.044 Uiso 1 1 calc R
C25 C 0.7396(7) 0.6027(4) 0.5633(4) 0.0344(15) Uani 1 1 d .
H25 H 0.7557 0.6669 0.5930 0.041 Uiso 1 1 calc R
C26 C 0.8869(6) 0.3486(4) 0.3582(3) 0.0273(14) Uani 1 1 d .
C27 C 1.0080(6) 0.2509(4) 0.2516(3) 0.0259(13) Uani 1 1 d .
C28 C 0.9897(7) 0.1711(4) 0.2631(3) 0.0299(14) Uani 1 1 d .
H28 H 0.9251 0.1665 0.2967 0.036 Uiso 1 1 calc R
C29 C 1.0621(7) 0.1001(4) 0.2273(3) 0.0308(15) Uani 1 1 d .
H29 H 1.0512 0.0483 0.2385 0.037 Uiso 1 1 calc R
C30 C 1.1515(6) 0.1021(4) 0.1750(3) 0.0321(15) Uani 1 1 d .
H30 H 1.2009 0.0520 0.1498 0.039 Uiso 1 1 calc R
C31 C 1.1677(6) 0.1789(4) 0.1600(3) 0.0270(13) Uani 1 1 d .
H31 H 1.2272 0.1806 0.1234 0.032 Uiso 1 1 calc R
C32 C 1.0977(6) 0.2530(4) 0.1979(3) 0.0205(12) Uani 1 1 d .
C33 C 1.0217(7) 0.3665(3) 0.1503(3) 0.0235(13) Uani 1 1 d .
C34 C 0.9959(6) 0.4704(3) 0.0858(3) 0.0196(12) Uani 1 1 d .
C35 C 0.8721(6) 0.5037(4) 0.1108(3) 0.0262(13) Uani 1 1 d .
H35 H 0.8430 0.4983 0.1550 0.031 Uiso 1 1 calc R
C36 C 1.0439(6) 0.4776(3) 0.0194(3) 0.0209(12) Uani 1 1 d .
C37 C 1.1726(6) 0.4455(4) -0.0080(3) 0.0240(13) Uani 1 1 d .
H37 H 1.2323 0.4177 0.0182 0.029 Uiso 1 1 calc R
C38 C 1.2132(6) 0.4538(4) -0.0716(3) 0.0257(13) Uani 1 1 d .
H38 H 1.2994 0.4307 -0.0895 0.031 Uiso 1 1 calc R
C39 C 0.1386(7) 0.6494(4) 0.2825(3) 0.0380(16) Uani 1 1 d .
H39A H 0.1385 0.6019 0.2301 0.057 Uiso 1 1 calc R
H39B H 0.2325 0.6913 0.3011 0.057 Uiso 1 1 calc R
H39C H 0.0556 0.6830 0.2799 0.057 Uiso 1 1 calc R
C40 C 0.1153(7) 0.7010(4) 0.4313(3) 0.0391(16) Uani 1 1 d .
H40A H 0.0318 0.7304 0.4199 0.059 Uiso 1 1 calc R
H40B H 0.2087 0.7424 0.4446 0.059 Uiso 1 1 calc R
H40C H 0.1035 0.6865 0.4755 0.059 Uiso 1 1 calc R
C41 C -0.0289(7) 0.7994(5) 0.0350(3) 0.0443(18) Uani 1 1 d .
H41A H -0.0101 0.8396 0.0094 0.066 Uiso 1 1 calc R
H41B H -0.1363 0.7835 0.0295 0.066 Uiso 1 1 calc R
H41C H 0.0145 0.7438 0.0104 0.066 Uiso 1 1 calc R
C42 C 0.0169(7) 0.7669(4) 0.1645(4) 0.0381(16) Uani 1 1 d .
H42A H 0.0554 0.7131 0.1306 0.057 Uiso 1 1 calc R
H42B H -0.0906 0.7520 0.1595 0.057 Uiso 1 1 calc R
H42C H 0.0656 0.7860 0.2191 0.057 Uiso 1 1 calc R
C43 C 0.5721(7) 0.3217(5) 0.0298(3) 0.0443(18) Uani 1 1 d .
H43A H 0.5039 0.2653 -0.0036 0.066 Uiso 1 1 calc R
H43B H 0.6749 0.3095 0.0305 0.066 Uiso 1 1 calc R
H43C H 0.5576 0.3671 0.0089 0.066 Uiso 1 1 calc R
C44 C 0.5628(7) 0.2666(4) 0.1451(4) 0.0413(17) Uani 1 1 d .
H44A H 0.5361 0.2753 0.1955 0.062 Uiso 1 1 calc R
H44B H 0.6674 0.2582 0.1464 0.062 Uiso 1 1 calc R
H44C H 0.5000 0.2127 0.1031 0.062 Uiso 1 1 calc R
C45 C 0.4083(8) 0.0363(6) 0.3217(4) 0.060(2) Uani 1 1 d .
H45A H 0.3877 -0.0029 0.2653 0.090 Uiso 1 1 calc R
H45B H 0.3301 0.0746 0.3349 0.090 Uiso 1 1 calc R
H45C H 0.4106 -0.0016 0.3508 0.090 Uiso 1 1 calc R
C46 C 0.5529(9) 0.1500(5) 0.2753(5) 0.071(3) Uani 1 1 d .
H46A H 0.6433 0.1887 0.2788 0.106 Uiso 1 1 calc R
H46B H 0.4709 0.1858 0.2843 0.106 Uiso 1 1 calc R
H46C H 0.5274 0.0992 0.2230 0.106 Uiso 1 1 calc R

loop_
_atom_site_aniso_label
_atom_site_aniso_U_11
_atom_site_aniso_U_22
_atom_site_aniso_U_33
_atom_site_aniso_U_23
_atom_site_aniso_U_13
_atom_site_aniso_U_12
S1 0.0236(8) 0.0295(8) 0.0308(8) 0.0170(7) 0.0016(6) 0.0036(6)
S2 0.0212(8) 0.0274(8) 0.0284(8) 0.0130(7) 0.0052(6) 0.0052(6)
S3 0.0504(12) 0.0438(10) 0.0446(10) 0.0280(9) 0.0008(8) 0.0109(8)
S4 0.0503(13) 0.0500(12) 0.0532(11) 0.0108(10) -0.0115(9) 0.0138(9)
O1 0.045(3) 0.038(3) 0.065(3) 0.018(3) 0.002(2) -0.009(2)
O2 0.030(3) 0.053(3) 0.068(3) 0.020(3) -0.012(2) 0.002(2)
O3 0.033(3) 0.029(2) 0.054(3) 0.020(2) -0.008(2) 0.0090(19)
O4 0.025(2) 0.038(2) 0.030(2) 0.025(2) 0.0050(18) 0.0109(18)
O5 0.067(4) 0.069(4) 0.051(3) 0.034(3) 0.026(3) 0.011(3)
O6 0.053(3) 0.041(3) 0.046(3) 0.004(2) 0.013(2) 0.015(2)
O7 0.049(3) 0.032(2) 0.030(2) 0.022(2) 0.0134(19) 0.009(2)
O8 0.019(2) 0.037(2) 0.044(2) 0.026(2) 0.0017(19) 0.0019(18)
O9 0.059(3) 0.066(3) 0.056(3) 0.046(3) -0.004(2) -0.018(3)
O10 0.021(2) 0.049(3) 0.042(2) 0.031(2) 0.0018(18) 0.0050(18)
O11 0.020(2) 0.042(2) 0.047(2) 0.029(2) 0.0111(18) 0.0114(18)
O12 0.038(3) 0.038(3) 0.100(4) 0.038(3) -0.010(3) 0.012(2)
N1 0.031(3) 0.037(3) 0.042(3) 0.009(3) 0.008(3) 0.006(3)
N2 0.030(3) 0.022(3) 0.028(3) 0.014(2) -0.007(2) 0.005(2)
N3 0.024(3) 0.026(3) 0.032(3) 0.020(2) -0.005(2) 0.007(2)
N4 0.019(3) 0.029(3) 0.031(3) 0.022(2) 0.007(2) 0.012(2)
N5 0.014(2) 0.028(3) 0.030(2) 0.021(2) 0.0020(19) 0.0039(19)
N6 0.031(3) 0.047(4) 0.029(3) 0.013(3) -0.001(2) 0.012(3)
N7 0.038(3) 0.033(3) 0.038(3) 0.027(3) 0.018(2) 0.015(2)
N8 0.041(3) 0.028(3) 0.030(3) 0.021(2) 0.016(2) 0.016(2)
N9 0.019(3) 0.038(3) 0.031(3) 0.025(2) -0.003(2) 0.008(2)
N10 0.020(3) 0.031(3) 0.023(2) 0.019(2) 0.0014(19) 0.002(2)
C1 0.027(4) 0.038(4) 0.022(3) 0.012(3) 0.002(3) 0.000(3)
C2 0.024(3) 0.039(4) 0.032(3) 0.021(3) -0.003(3) 0.005(3)
C3 0.032(4) 0.031(3) 0.032(3) 0.019(3) 0.001(3) 0.008(3)
C4 0.022(3) 0.034(3) 0.030(3) 0.019(3) 0.004(3) 0.003(3)
C5 0.032(4) 0.034(3) 0.029(3) 0.018(3) 0.001(3) 0.010(3)
C6 0.041(4) 0.023(3) 0.030(3) 0.010(3) 0.006(3) 0.008(3)
C7 0.031(4) 0.027(3) 0.024(3) 0.013(3) 0.004(3) 0.008(3)
C8 0.021(3) 0.025(3) 0.023(3) 0.014(3) 0.005(2) 0.006(2)
C9 0.035(4) 0.036(4) 0.030(3) 0.022(3) 0.000(3) 0.010(3)
C10 0.039(4) 0.030(3) 0.041(4) 0.025(3) 0.014(3) 0.013(3)
C11 0.034(4) 0.023(3) 0.041(4) 0.017(3) 0.010(3) 0.002(3)
C12 0.021(3) 0.028(3) 0.035(3) 0.016(3) 0.004(3) 0.001(2)
C13 0.021(3) 0.030(3) 0.028(3) 0.022(3) 0.007(2) 0.006(2)
C14 0.031(3) 0.014(3) 0.008(2) 0.007(2) -0.002(2) 0.000(2)
C15 0.018(3) 0.031(3) 0.019(3) 0.016(3) -0.001(2) 0.002(2)
C16 0.013(3) 0.042(4) 0.035(3) 0.029(3) -0.004(2) 0.000(2)
C17 0.020(3) 0.023(3) 0.022(3) 0.015(2) 0.001(2) 0.004(2)
C18 0.019(3) 0.031(3) 0.030(3) 0.020(3) 0.000(2) -0.003(2)
C19 0.019(3) 0.047(4) 0.036(3) 0.026(3) -0.008(3) -0.007(3)
C20 0.029(4) 0.035(4) 0.027(3) 0.012(3) 0.002(3) 0.008(3)
C21 0.029(4) 0.039(4) 0.039(4) 0.028(3) 0.003(3) 0.006(3)
C22 0.026(3) 0.027(3) 0.033(3) 0.019(3) 0.005(3) 0.009(3)
C23 0.025(3) 0.037(4) 0.030(3) 0.023(3) 0.003(3) 0.008(3)
C24 0.039(4) 0.032(4) 0.043(4) 0.020(3) 0.009(3) 0.004(3)
C25 0.034(4) 0.023(3) 0.040(4) 0.010(3) -0.001(3) 0.002(3)
C26 0.025(3) 0.035(3) 0.030(3) 0.021(3) 0.002(3) 0.007(3)
C27 0.023(3) 0.032(3) 0.028(3) 0.019(3) 0.001(3) 0.004(2)
C28 0.038(4) 0.029(3) 0.025(3) 0.015(3) 0.004(3) 0.003(3)
C29 0.035(4) 0.025(3) 0.035(3) 0.019(3) -0.002(3) 0.000(3)
C30 0.027(4) 0.028(3) 0.041(4) 0.017(3) -0.001(3) 0.005(3)
C31 0.016(3) 0.037(3) 0.032(3) 0.019(3) 0.005(2) 0.004(2)
C32 0.015(3) 0.027(3) 0.025(3) 0.021(3) -0.003(2) 0.001(2)
C33 0.031(4) 0.017(3) 0.025(3) 0.011(3) 0.005(3) 0.006(2)
C34 0.020(3) 0.026(3) 0.019(3) 0.016(2) 0.002(2) 0.004(2)
C35 0.026(3) 0.035(3) 0.027(3) 0.021(3) 0.009(3) 0.005(3)
C36 0.017(3) 0.022(3) 0.024(3) 0.013(2) -0.003(2) -0.001(2)
C37 0.028(3) 0.023(3) 0.024(3) 0.014(3) 0.001(2) 0.005(2)
C38 0.023(3) 0.031(3) 0.029(3) 0.019(3) 0.006(2) 0.008(2)
C39 0.032(4) 0.047(4) 0.038(3) 0.020(3) 0.009(3) 0.001(3)
C40 0.047(4) 0.046(4) 0.029(3) 0.020(3) 0.006(3) 0.007(3)
C41 0.025(4) 0.071(5) 0.038(4) 0.025(4) 0.006(3) 0.005(3)
C42 0.030(4) 0.050(4) 0.052(4) 0.037(4) 0.011(3) 0.010(3)
C43 0.029(4) 0.067(5) 0.034(3) 0.020(4) 0.006(3) -0.002(3)
C44 0.034(4) 0.038(4) 0.071(5) 0.036(4) 0.020(3) 0.017(3)
C45 0.043(5) 0.087(6) 0.050(4) 0.028(4) 0.008(4) 0.017(4)
C46 0.062(6) 0.045(5) 0.095(6) 0.032(5) -0.023(5) -0.001(4)

loop_
_atom_type_symbol
_atom_type_description
_atom_type_scat_dispersion_real
_atom_type_scat_dispersion_imag
_atom_type_scat_source
C C 0.0033 0.0016 'International Tables Vol C Tables 4.2.6.8 and 6.1.1.4'
H H 0.0000 0.0000 'International Tables Vol C Tables 4.2.6.8 and 6.1.1.4'
N N 0.0061 0.0033 'International Tables Vol C Tables 4.2.6.8 and 6.1.1.4'
O O 0.0106 0.0060 'International Tables Vol C Tables 4.2.6.8 and 6.1.1.4'
S S 0.1246 0.1234 'International Tables Vol C Tables 4.2.6.8 and 6.1.1.4'

loop_
_geom_angle_atom_site_label_1
_geom_angle_atom_site_label_2
_geom_angle_atom_site_label_3
_geom_angle
_geom_angle_site_symmetry_1
_geom_angle_site_symmetry_3
O10 S1 C42 105.2(3) . .
O10 S1 C41 104.7(3) . .
C42 S1 C41 99.6(3) . .
O11 S2 C44 105.2(3) . .
O11 S2 C43 104.4(3) . .
C44 S2 C43 98.0(3) . .
O9 S3 C39 107.3(3) . .
O9 S3 C40 106.3(3) . .
C39 S3 C40 97.1(3) . .
O12 S4 C46 103.5(4) . .
O12 S4 C45 106.2(3) . .
C46 S4 C45 97.9(3) . .
O1 N1 O2 123.9(5) . .
O1 N1 C1 118.1(5) . .
O2 N1 C1 118.0(5) . .
C7 N2 C4 126.1(5) . .
C7 N2 H2A 116.9 . .
C4 N2 H2A 116.9 . .
C7 N3 C8 126.6(4) . .
C7 N3 H3A 116.7 . .
C8 N3 H3A 116.7 . .
C14 N4 C13 121.3(5) . .
C14 N4 H4A 119.4 . .
C13 N4 H4A 119.4 . .
C14 N5 C15 125.3(5) . .
C14 N5 H5A 117.3 . .
C15 N5 H5A 117.3 . .
O6 N6 O5 123.5(6) . .
O6 N6 C20 118.4(6) . .
O5 N6 C20 118.1(6) . .
C26 N7 C23 124.7(5) . .
C26 N7 H7A 117.6 . .
C23 N7 H7A 117.6 . .
C26 N8 C27 126.9(5) . .
C26 N8 H8A 116.6 . .
C27 N8 H8A 116.6 . .
C33 N9 C32 122.6(4) . .
C33 N9 H9A 118.7 . .
C32 N9 H9A 118.7 . .
C33 N10 C34 122.9(5) . .
C33 N10 H10A 118.6 . .
C34 N10 H10A 118.6 . .
C2 C1 C6 121.5(5) . .
C2 C1 N1 119.5(5) . .
C6 C1 N1 119.0(5) . .
C1 C2 C3 120.6(5) . .
C1 C2 H2 119.7 . .
C3 C2 H2 119.7 . .
C2 C3 C4 119.8(5) . .
C2 C3 H3 120.1 . .
C4 C3 H3 120.1 . .
N2 C4 C3 125.0(5) . .
N2 C4 C5 116.6(5) . .
C3 C4 C5 118.3(5) . .
C6 C5 C4 121.5(5) . .
C6 C5 H5 119.2 . .
C4 C5 H5 119.2 . .
C5 C6 C1 118.2(5) . .
C5 C6 H6 120.9 . .
C1 C6 H6 120.9 . .
O3 C7 N3 123.7(5) . .
O3 C7 N2 124.5(5) . .
N3 C7 N2 111.8(5) . .
C9 C8 C13 118.0(5) . .
C9 C8 N3 123.8(5) . .
C13 C8 N3 118.1(5) . .
C10 C9 C8 121.4(5) . .
C10 C9 H9 119.3 . .
C8 C9 H9 119.3 . .
C11 C10 C9 120.1(5) . .
C11 C10 H10 120.0 . .
C9 C10 H10 120.0 . .
C10 C11 C12 120.1(5) . .
C10 C11 H11 119.9 . .
C12 C11 H11 119.9 . .
C13 C12 C11 119.7(5) . .
C13 C12 H12 120.1 . .
C11 C12 H12 120.1 . .
C12 C13 C8 120.6(5) . .
C12 C13 N4 118.6(5) . .
C8 C13 N4 120.7(5) . .
O4 C14 N5 124.7(5) . .
O4 C14 N4 123.8(5) . .
N5 C14 N4 111.4(5) . .
C16 C15 N5 121.6(4) . .
C16 C15 C17 120.7(5) . .
N5 C15 C17 117.7(5) . .
C15 C16 C19 120.7(5) . 2_675
C15 C16 H16 119.6 . .
C19 C16 H16 119.6 2_675 .
C18 C17 C15 122.9(5) . .
C18 C17 C17 118.9(5) . 2_675
C15 C17 C17 118.2(6) . 2_675
C19 C18 C17 120.2(5) . .
C19 C18 H18 119.9 . .
C17 C18 H18 119.9 . .
C18 C19 C16 121.2(5) . 2_675
C18 C19 H19 119.4 . .
C16 C19 H19 119.4 2_675 .
C25 C20 C21 120.8(6) . .
C25 C20 N6 119.7(6) . .
C21 C20 N6 119.5(6) . .
C22 C21 C20 119.5(6) . .
C22 C21 H21 120.3 . .
C20 C21 H21 120.3 . .
C21 C22 C23 121.1(6) . .
C21 C22 H22 119.4 . .
C23 C22 H22 119.4 . .
N7 C23 C22 123.2(5) . .
N7 C23 C24 117.8(5) . .
C22 C23 C24 118.9(6) . .
C25 C24 C23 119.8(6) . .
C25 C24 H24 120.1 . .
C23 C24 H24 120.1 . .
C20 C25 C24 119.8(6) . .
C20 C25 H25 120.1 . .
C24 C25 H25 120.1 . .
O7 C26 N8 123.7(5) . .
O7 C26 N7 122.7(5) . .
N8 C26 N7 113.6(5) . .
C28 C27 C32 117.5(5) . .
C28 C27 N8 123.5(5) . .
C32 C27 N8 119.0(5) . .
C29 C28 C27 121.6(6) . .
C29 C28 H28 119.2 . .
C27 C28 H28 119.2 . .
C28 C29 C30 121.0(5) . .
C28 C29 H29 119.5 . .
C30 C29 H29 119.5 . .
C29 C30 C31 118.8(6) . .
C29 C30 H30 120.6 . .
C31 C30 H30 120.6 . .
C32 C31 C30 120.7(6) . .
C32 C31 H31 119.6 . .
C30 C31 H31 119.6 . .
C31 C32 C27 120.2(5) . .
C31 C32 N9 117.6(5) . .
C27 C32 N9 122.0(5) . .
O8 C33 N10 124.9(5) . .
O8 C33 N9 123.2(5) . .
N10 C33 N9 111.8(5) . .
C35 C34 N10 121.5(5) . .
C35 C34 C36 121.4(5) . .
N10 C34 C36 117.0(5) . .
C34 C35 C38 120.4(5) . 2_765
C34 C35 H35 119.8 . .
C38 C35 H35 119.8 2_765 .
C37 C36 C34 123.5(5) . .
C37 C36 C36 119.1(6) . 2_765
C34 C36 C36 117.3(6) . 2_765
C38 C37 C36 121.3(5) . .
C38 C37 H37 119.4 . .
C36 C37 H37 119.4 . .
C37 C38 C35 120.5(6) . 2_765
C37 C38 H38 119.8 . .
C35 C38 H38 119.8 2_765 .
S3 C39 H39A 109.5 . .
S3 C39 H39B 109.5 . .
H39A C39 H39B 109.5 . .
S3 C39 H39C 109.5 . .
H39A C39 H39C 109.5 . .
H39B C39 H39C 109.5 . .
S3 C40 H40A 109.5 . .
S3 C40 H40B 109.5 . .
H40A C40 H40B 109.5 . .
S3 C40 H40C 109.5 . .
H40A C40 H40C 109.5 . .
H40B C40 H40C 109.5 . .
S1 C41 H41A 109.5 . .
S1 C41 H41B 109.5 . .
H41A C41 H41B 109.5 . .
S1 C41 H41C 109.5 . .
H41A C41 H41C 109.5 . .
H41B C41 H41C 109.5 . .
S1 C42 H42A 109.5 . .
S1 C42 H42B 109.5 . .
H42A C42 H42B 109.5 . .
S1 C42 H42C 109.5 . .
H42A C42 H42C 109.5 . .
H42B C42 H42C 109.5 . .
S2 C43 H43A 109.5 . .
S2 C43 H43B 109.5 . .
H43A C43 H43B 109.5 . .
S2 C43 H43C 109.5 . .
H43A C43 H43C 109.5 . .
H43B C43 H43C 109.5 . .
S2 C44 H44A 109.5 . .
S2 C44 H44B 109.5 . .
H44A C44 H44B 109.5 . .
S2 C44 H44C 109.5 . .
H44A C44 H44C 109.5 . .
H44B C44 H44C 109.5 . .
S4 C45 H45A 109.5 . .
S4 C45 H45B 109.5 . .
H45A C45 H45B 109.5 . .
S4 C45 H45C 109.5 . .
H45A C45 H45C 109.5 . .
H45B C45 H45C 109.5 . .
S4 C46 H46A 109.5 . .
S4 C46 H46B 109.5 . .
H46A C46 H46B 109.5 . .
S4 C46 H46C 109.5 . .
H46A C46 H46C 109.5 . .
H46B C46 H46C 109.5 . .

loop_
_geom_bond_atom_site_label_1
_geom_bond_atom_site_label_2
_geom_bond_distance
_geom_bond_site_symmetry_2
S1 O10 1.516(4) .
S1 C42 1.763(6) .
S1 C41 1.779(6) .
S2 O11 1.512(4) .
S2 C44 1.782(6) .
S2 C43 1.788(6) .
S3 O9 1.500(5) .
S3 C39 1.755(6) .
S3 C40 1.780(6) .
S4 O12 1.504(5) .
S4 C46 1.782(8) .
S4 C45 1.783(7) .
O1 N1 1.226(6) .
O2 N1 1.235(6) .
O3 C7 1.227(6) .
O4 C14 1.221(6) .
O5 N6 1.231(7) .
O6 N6 1.223(6) .
O7 C26 1.234(6) .
O8 C33 1.213(6) .
N1 C1 1.469(7) .
N2 C7 1.381(7) .
N2 C4 1.388(7) .
N2 H2A 0.8800 .
N3 C7 1.373(7) .
N3 C8 1.413(6) .
N3 H3A 0.8800 .
N4 C14 1.392(7) .
N4 C13 1.435(6) .
N4 H4A 0.8800 .
N5 C14 1.383(6) .
N5 C15 1.413(6) .
N5 H5A 0.8800 .
N6 C20 1.459(8) .
N7 C26 1.381(7) .
N7 C23 1.385(7) .
N7 H7A 0.8800 .
N8 C26 1.364(7) .
N8 C27 1.411(7) .
N8 H8A 0.8800 .
N9 C33 1.388(6) .
N9 C32 1.427(6) .
N9 H9A 0.8800 .
N10 C33 1.381(7) .
N10 C34 1.430(6) .
N10 H10A 0.8800 .
C1 C2 1.370(8) .
C1 C6 1.389(8) .
C2 C3 1.380(8) .
C2 H2 0.9500 .
C3 C4 1.404(8) .
C3 H3 0.9500 .
C4 C5 1.410(8) .
C5 C6 1.381(8) .
C5 H5 0.9500 .
C6 H6 0.9500 .
C8 C9 1.392(7) .
C8 C13 1.406(7) .
C9 C10 1.385(8) .
C9 H9 0.9500 .
C10 C11 1.375(8) .
C10 H10 0.9500 .
C11 C12 1.394(7) .
C11 H11 0.9500 .
C12 C13 1.392(7) .
C12 H12 0.9500 .
C15 C16 1.359(7) .
C15 C17 1.429(7) .
C16 C19 1.404(8) 2_675
C16 H16 0.9500 .
C17 C18 1.419(7) .
C17 C17 1.445(10) 2_675
C18 C19 1.368(7) .
C18 H18 0.9500 .
C19 C16 1.404(8) 2_675
C19 H19 0.9500 .
C20 C25 1.380(9) .
C20 C21 1.392(8) .
C21 C22 1.377(8) .
C21 H21 0.9500 .
C22 C23 1.392(8) .
C22 H22 0.9500 .
C23 C24 1.409(8) .
C24 C25 1.395(9) .
C24 H24 0.9500 .
C25 H25 0.9500 .
C27 C28 1.404(7) .
C27 C32 1.407(8) .
C28 C29 1.359(8) .
C28 H28 0.9500 .
C29 C30 1.383(8) .
C29 H29 0.9500 .
C30 C31 1.392(8) .
C30 H30 0.9500 .
C31 C32 1.390(8) .
C31 H31 0.9500 .
C34 C35 1.361(8) .
C34 C36 1.439(7) .
C35 C38 1.412(7) 2_765
C35 H35 0.9500 .
C36 C37 1.411(8) .
C36 C36 1.444(10) 2_765
C37 C38 1.366(7) .
C37 H37 0.9500 .
C38 C35 1.412(7) 2_765
C38 H38 0.9500 .
C39 H39A 0.9800 .
C39 H39B 0.9800 .
C39 H39C 0.9800 .
C40 H40A 0.9800 .
C40 H40B 0.9800 .
C40 H40C 0.9800 .
C41 H41A 0.9800 .
C41 H41B 0.9800 .
C41 H41C 0.9800 .
C42 H42A 0.9800 .
C42 H42B 0.9800 .
C42 H42C 0.9800 .
C43 H43A 0.9800 .
C43 H43B 0.9800 .
C43 H43C 0.9800 .
C44 H44A 0.9800 .
C44 H44B 0.9800 .
C44 H44C 0.9800 .
C45 H45A 0.9800 .
C45 H45B 0.9800 .
C45 H45C 0.9800 .
C46 H46A 0.9800 .
C46 H46B 0.9800 .
C46 H46C 0.9800 .
